data_7158704
loop_
_publ_author_name
'Kaur, Ramandeep'
'Banga, Shefali'
'Babu, Srinivasarao Arulananda'

_publ_section_title
;
 Construction of carbazole-based unnatural amino acid scaffolds via
 Pd(ii)-catalyzed C(sp3)--H functionalization
;
_journal_name_full 'Organic &amp; Biomolecular Chemistry'
_journal_paper_doi 10.1039/D2OB00658H
_journal_year 2022
_chemical_formula_moiety 'C44 H30 N4 O3'
_chemical_formula_sum 'C44 H30 N4 O3'
_chemical_formula_weight 662.72
_space_group_crystal_system triclinic
_space_group_IT_number 2
_space_group_name_Hall '-P 1'
_space_group_name_H-M_alt 'P -1'
_atom_sites_solution_hydrogens geom
_atom_sites_solution_primary dual
_audit_creation_date 2022-04-04
_audit_creation_method
;
Olex2 1.3
(compiled 2020.11.12 svn.r5f609507 for OlexSys, GUI svn.r6408)
;
_audit_update_record
;
2022-04-05 deposited with the CCDC.	2022-05-05 downloaded from the CCDC.
;
_cell_angle_alpha 77.779(4)
_cell_angle_beta 79.315(3)
_cell_angle_gamma 84.970(3)
_cell_formula_units_Z 2
_cell_length_a 11.1250(4)
_cell_length_b 13.0700(6)
_cell_length_c 14.0121(6)
_cell_measurement_reflns_used 1751
_cell_measurement_temperature 296.0
_cell_measurement_theta_max 22.7670
_cell_measurement_theta_min 2.9350
_cell_volume 1954.23(15)
_computing_cell_refinement 'CrysAlisPro 1.171.39.35c (Rigaku OD, 2017)'
_computing_data_collection 'CrysAlisPro 1.171.39.35c (Rigaku OD, 2017)'
_computing_data_reduction 'CrysAlisPro 1.171.39.35c (Rigaku OD, 2017)'
_computing_molecular_graphics 'Olex2 1.3 (Dolomanov et al., 2009)'
_computing_publication_material 'Olex2 1.3 (Dolomanov et al., 2009)'
_computing_structure_refinement 'XL  (Sheldrick, 2008)'
_computing_structure_solution 'SHELXT 2014/5 (Sheldrick, 2014)'
_diffrn_ambient_temperature 296.0
_diffrn_detector 'CCD plate'
_diffrn_measured_fraction_theta_full 0.999
_diffrn_measured_fraction_theta_max 0.863
_diffrn_measurement_details
;
List of Runs (angles in degrees, time in seconds):

  # Type    Start    End  Width  t~exp~   \w     \q     \k     \f   Frames
#--------------------------------------------------------------------------
  1  \w     24.00 119.00   0.50    5.00    --   29.89  54.00   0.00  190
  2  \w    -53.00 -27.00   0.50    5.00    --   29.89  54.00-150.00   52
  3  \w     42.00  68.00   0.50    5.00    --   29.89  54.00-150.00   52
  4  \w    -63.00 119.00   0.50    5.00    --   29.89  54.00 120.00  364
;
_diffrn_measurement_device 'two-circle diffractometer'
_diffrn_measurement_device_type 'XtaLAB Mini (ROW)'
_diffrn_measurement_method '\w scans'
_diffrn_orient_matrix_type 'CrysAlisPro convention (1999,Acta A55,543-557)'
_diffrn_orient_matrix_UB_11 -0.0053014000
_diffrn_orient_matrix_UB_12 0.0544627000
_diffrn_orient_matrix_UB_13 0.0000750000
_diffrn_orient_matrix_UB_21 -0.0004860000
_diffrn_orient_matrix_UB_22 0.0110470000
_diffrn_orient_matrix_UB_23 -0.0517208000
_diffrn_orient_matrix_UB_31 -0.0647462000
_diffrn_orient_matrix_UB_32 -0.0017289000
_diffrn_orient_matrix_UB_33 0.0094217000
_diffrn_radiation_monochromator graphite
_diffrn_radiation_probe x-ray
_diffrn_radiation_type 'Mo K\a'
_diffrn_radiation_wavelength 0.71073
_diffrn_reflns_av_R_equivalents 0.0274
_diffrn_reflns_av_unetI/netI 0.1002
_diffrn_reflns_Laue_measured_fraction_full 0.999
_diffrn_reflns_Laue_measured_fraction_max 0.863
_diffrn_reflns_limit_h_max 15
_diffrn_reflns_limit_h_min -15
_diffrn_reflns_limit_k_max 16
_diffrn_reflns_limit_k_min -19
_diffrn_reflns_limit_l_max 21
_diffrn_reflns_limit_l_min -16
_diffrn_reflns_number 16391
_diffrn_reflns_point_group_measured_fraction_full 0.999
_diffrn_reflns_point_group_measured_fraction_max 0.863
_diffrn_reflns_theta_full 25.242
_diffrn_reflns_theta_max 32.789
_diffrn_reflns_theta_min 2.593
_diffrn_source 'fine-focus sealed X-ray tube'
_diffrn_source_type 'Rigaku (Mo) X-ray Source'
_exptl_absorpt_coefficient_mu 0.072
_exptl_absorpt_correction_T_max 1.00000
_exptl_absorpt_correction_T_min 0.78810
_exptl_absorpt_correction_type multi-scan
_exptl_absorpt_process_details
;
CrysAlisPro 1.171.39.35c (Rigaku Oxford Diffraction, 2017)
Empirical absorption correction using spherical harmonics,
 implemented in SCALE3 ABSPACK scaling algorithm.
;
_exptl_crystal_colour 'clear light yellow'
_exptl_crystal_colour_lustre clear
_exptl_crystal_colour_modifier light
_exptl_crystal_colour_primary yellow
_exptl_crystal_density_diffrn 1.126
_exptl_crystal_description block
_exptl_crystal_F_000 692
_exptl_crystal_size_max 0.4
_exptl_crystal_size_mid 0.3
_exptl_crystal_size_min 0.25
_refine_diff_density_max 0.277
_refine_diff_density_min -0.238
_refine_diff_density_rms 0.051
_refine_ls_extinction_method none
_refine_ls_goodness_of_fit_ref 0.897
_refine_ls_hydrogen_treatment constr
_refine_ls_matrix_type full
_refine_ls_number_parameters 460
_refine_ls_number_reflns 12475
_refine_ls_number_restraints 0
_refine_ls_restrained_S_all 0.897
_refine_ls_R_factor_all 0.1838
_refine_ls_R_factor_gt 0.0744
_refine_ls_shift/su_max 0.000
_refine_ls_shift/su_mean 0.000
_refine_ls_structure_factor_coef Fsqd
_refine_ls_weighting_details 'w=1/[\s^2^(Fo^2^)+(0.1101P)^2^] where P=(Fo^2^+2Fc^2^)/3'
_refine_ls_weighting_scheme calc
_refine_ls_wR_factor_gt 0.1937
_refine_ls_wR_factor_ref 0.2895
_reflns_Friedel_coverage 0.000
_reflns_number_gt 3673
_reflns_number_total 12475
_reflns_threshold_expression 'I > 2\s(I)'
_cod_data_source_file d2ob00658h2.cif
_cod_data_source_block rd46
_cod_database_code 7158704
_shelx_shelxl_version_number 2014/7
_shelx_space_group_comment
;
The symmetry employed for this shelxl refinement is uniquely defined
by the following loop, which should always be used as a source of
symmetry information in preference to the above space-group names.
They are only intended as comments.
;
_shelx_estimated_absorpt_t_max 0.982
_shelx_estimated_absorpt_t_min 0.972
_reflns_odcompleteness_completeness 99.87
_reflns_odcompleteness_iscentric 1
_reflns_odcompleteness_theta 24.97
_olex2_refinement_description
;
1. Fixed Uiso
 At 1.2 times of:
  All C(H) groups, All N(H) groups
2.a Ternary CH refined with riding coordinates:
 C3(H3), C2(H2)
2.b Aromatic/amide H refined with riding coordinates:
 N1(H1), C15(H15), C12(H12), C11(H11), C42(H42), C29(H29), C39(H39), C23(H23),
 C35(H35), C17(H17), C5(H5), C27(H27), C31(H31), C33(H33), C9(H9), C25(H25),
 C41(H41), C30(H30), C24(H24), C20(H20), C26(H26), C34(H34), C40(H40), C19(H19),
  C18(H18), C6(H6), C8(H8), C7(H7)
;
_smtbx_masks_void_probe_radius 1.2
_smtbx_masks_void_truncation_radius 1.2
_olex2_submission_special_instructions 'No special instructions were received'
_oxdiff_exptl_absorpt_empirical_details
;
Empirical correction (ABSPACK) includes:
- Absorption correction using spherical harmonics
- Frame scaling
;
_oxdiff_exptl_absorpt_empirical_full_max 1.133
_oxdiff_exptl_absorpt_empirical_full_min 0.911

loop_
_space_group_symop_operation_xyz
'x, y, z'
'-x, -y, -z'

loop_
_atom_site_label
_atom_site_type_symbol
_atom_site_fract_x
_atom_site_fract_y
_atom_site_fract_z
_atom_site_U_iso_or_equiv
_atom_site_adp_type
_atom_site_occupancy
_atom_site_site_symmetry_order
_atom_site_calc_flag
_atom_site_refinement_flags_posn
_atom_site_refinement_flags_adp
_atom_site_refinement_flags_occupancy
_atom_site_disorder_assembly
_atom_site_disorder_group
O3 O 0.40321(19) 0.76754(17) 0.41998(15) 0.0807(6) Uani 1 1 d . . . . .
N4 N 0.31399(19) 0.77529(17) 0.58108(15) 0.0590(5) Uani 1 1 d . . . . .
O1 O 0.52907(19) 0.61438(19) 0.60440(15) 0.0875(7) Uani 1 1 d . . . . .
N1 N 0.44560(19) 0.64548(18) 0.75565(17) 0.0655(6) Uani 1 1 d . . . . .
H1 H 0.3770 0.6607 0.7908 0.079 Uiso 1 1 calc R U . . .
O2 O 0.2253(2) 0.83868(18) 0.72187(16) 0.0913(7) Uani 1 1 d . . . . .
N2 N 0.2339(2) 0.20068(17) 0.85670(15) 0.0628(6) Uani 1 1 d . . . . .
N3 N 0.3998(2) 0.64461(18) 0.94746(18) 0.0679(6) Uani 1 1 d . . . . .
C13 C 0.2554(2) 0.2877(2) 0.78086(18) 0.0569(6) Uani 1 1 d . . . . .
C14 C 0.1672(2) 0.3691(2) 0.79880(19) 0.0569(6) Uani 1 1 d . . . . .
C28 C 0.5488(2) 0.6326(2) 0.8033(2) 0.0629(7) Uani 1 1 d . . . . .
C10 C 0.2674(2) 0.4815(2) 0.6506(2) 0.0604(7) Uani 1 1 d . . . . .
C44 C 0.3635(2) 0.8176(2) 0.4825(2) 0.0610(7) Uani 1 1 d . . . . .
C15 C 0.1749(2) 0.4660(2) 0.7325(2) 0.0619(7) Uani 1 1 d . . . . .
H15 H 0.1176 0.5203 0.7437 0.074 Uiso 1 1 calc R U . . .
C36 C 0.5212(3) 0.6330(2) 0.9064(2) 0.0627(7) Uani 1 1 d . . . . .
C16 C 0.0883(2) 0.3285(2) 0.8904(2) 0.0628(7) Uani 1 1 d . . . . .
C43 C 0.3559(2) 0.9330(2) 0.4748(2) 0.0609(7) Uani 1 1 d . . . . .
C1 C 0.4408(3) 0.6371(2) 0.6631(2) 0.0627(7) Uani 1 1 d . . . . .
C22 C 0.3087(3) 0.1048(2) 0.8665(2) 0.0634(7) Uani 1 1 d . . . . .
C38 C 0.3011(2) 0.9549(2) 0.5657(2) 0.0635(7) Uani 1 1 d . . . . .
C4 C 0.1677(3) 0.6187(2) 0.5307(2) 0.0660(7) Uani 1 1 d . . . . .
C37 C 0.2729(3) 0.8542(2) 0.6357(2) 0.0651(7) Uani 1 1 d . . . . .
C3 C 0.2801(2) 0.5868(2) 0.5779(2) 0.0641(7) Uani 1 1 d . . . . .
H3 H 0.3493 0.5789 0.5249 0.077 Uiso 1 1 calc R U . . .
C12 C 0.3473(2) 0.3024(2) 0.69771(19) 0.0620(7) Uani 1 1 d . . . . .
H12 H 0.4047 0.2485 0.6854 0.074 Uiso 1 1 calc R U . . .
C2 C 0.3133(2) 0.6649(2) 0.6333(2) 0.0619(7) Uani 1 1 d . . . . .
H2 H 0.2532 0.6608 0.6945 0.074 Uiso 1 1 calc R U . . .
C21 C 0.1309(3) 0.2255(2) 0.9245(2) 0.0668(7) Uani 1 1 d . . . . .
C11 C 0.3514(2) 0.3986(2) 0.6340(2) 0.0642(7) Uani 1 1 d . . . . .
H11 H 0.4121 0.4086 0.5781 0.077 Uiso 1 1 calc R U . . .
C32 C 0.6162(3) 0.6222(2) 0.9616(2) 0.0743(8) Uani 1 1 d . . . . .
C42 C 0.3971(3) 1.0116(2) 0.3968(2) 0.0742(8) Uani 1 1 d . . . . .
H42 H 0.4334 0.9971 0.3354 0.089 Uiso 1 1 calc R U . . .
C29 C 0.6677(3) 0.6192(2) 0.7583(2) 0.0737(8) Uani 1 1 d . . . . .
H29 H 0.6859 0.6163 0.6914 0.088 Uiso 1 1 calc R U . . .
C39 C 0.2852(3) 1.0578(2) 0.5812(3) 0.0769(8) Uani 1 1 d . . . . .
H39 H 0.2478 1.0733 0.6419 0.092 Uiso 1 1 calc R U . . .
C23 C 0.4322(3) 0.1085(2) 0.8639(2) 0.0752(8) Uani 1 1 d . . . . .
H23 H 0.4672 0.1726 0.8551 0.090 Uiso 1 1 calc R U . . .
C35 C 0.3754(3) 0.6442(2) 1.0433(2) 0.0796(9) Uani 1 1 d . . . . .
H35 H 0.2939 0.6529 1.0724 0.096 Uiso 1 1 calc R U . . .
C17 C -0.0112(3) 0.3709(3) 0.9460(2) 0.0786(9) Uani 1 1 d . . . . .
H17 H -0.0414 0.4387 0.9237 0.094 Uiso 1 1 calc R U . . .
C5 C 0.0672(3) 0.6746(2) 0.5691(2) 0.0786(9) Uani 1 1 d . . . . .
H5 H 0.0673 0.6987 0.6270 0.094 Uiso 1 1 calc R U . . .
C27 C 0.2570(3) 0.0100(2) 0.8793(2) 0.0816(9) Uani 1 1 d . . . . .
H27 H 0.1735 0.0073 0.8801 0.098 Uiso 1 1 calc R U . . .
C31 C 0.7383(3) 0.6109(3) 0.9131(3) 0.0895(10) Uani 1 1 d . . . . .
H31 H 0.8021 0.6042 0.9488 0.107 Uiso 1 1 calc R U . . .
C33 C 0.5824(4) 0.6200(2) 1.0643(3) 0.0855(10) Uani 1 1 d . . . . .
H33 H 0.6423 0.6105 1.1040 0.103 Uiso 1 1 calc R U . . .
C9 C 0.1641(3) 0.5857(3) 0.4427(3) 0.0884(10) Uani 1 1 d . . . . .
H9 H 0.2318 0.5491 0.4139 0.106 Uiso 1 1 calc R U . . .
C25 C 0.4528(4) -0.0774(2) 0.8885(2) 0.0863(9) Uani 1 1 d . . . . .
H25 H 0.5015 -0.1391 0.8962 0.104 Uiso 1 1 calc R U . . .
C41 C 0.3824(3) 1.1135(3) 0.4129(3) 0.0866(10) Uani 1 1 d . . . . .
H41 H 0.4108 1.1681 0.3616 0.104 Uiso 1 1 calc R U . . .
C30 C 0.7630(3) 0.6097(3) 0.8154(3) 0.0913(10) Uani 1 1 d . . . . .
H30 H 0.8440 0.6025 0.7846 0.110 Uiso 1 1 calc R U . . .
C24 C 0.5043(3) 0.0169(3) 0.8745(3) 0.0862(9) Uani 1 1 d . . . . .
H24 H 0.5881 0.0192 0.8721 0.103 Uiso 1 1 calc R U . . .
C20 C 0.0776(3) 0.1652(3) 1.0137(2) 0.0837(9) Uani 1 1 d . . . . .
H20 H 0.1076 0.0974 1.0362 0.100 Uiso 1 1 calc R U . . .
C26 C 0.3304(4) -0.0809(2) 0.8911(3) 0.0919(11) Uani 1 1 d . . . . .
H26 H 0.2958 -0.1454 0.9009 0.110 Uiso 1 1 calc R U . . .
C34 C 0.4649(4) 0.6314(2) 1.1042(3) 0.0883(10) Uani 1 1 d . . . . .
H34 H 0.4424 0.6308 1.1716 0.106 Uiso 1 1 calc R U . . .
C40 C 0.3279(3) 1.1351(3) 0.5016(3) 0.0894(10) Uani 1 1 d . . . . .
H40 H 0.3189 1.2045 0.5091 0.107 Uiso 1 1 calc R U . . .
C19 C -0.0212(3) 0.2100(3) 1.0672(3) 0.0953(11) Uani 1 1 d . . . . .
H19 H -0.0598 0.1712 1.1268 0.114 Uiso 1 1 calc R U . . .
C18 C -0.0656(3) 0.3126(3) 1.0345(3) 0.0918(10) Uani 1 1 d . . . . .
H18 H -0.1320 0.3414 1.0727 0.110 Uiso 1 1 calc R U . . .
C6 C -0.0356(3) 0.6962(3) 0.5225(3) 0.0947(11) Uani 1 1 d . . . . .
H6 H -0.1033 0.7339 0.5499 0.114 Uiso 1 1 calc R U . . .
C8 C 0.0619(4) 0.6065(3) 0.3979(3) 0.1079(13) Uani 1 1 d . . . . .
H8 H 0.0606 0.5823 0.3403 0.130 Uiso 1 1 calc R U . . .
C7 C -0.0372(4) 0.6623(3) 0.4373(3) 0.1067(13) Uani 1 1 d . . . . .
H7 H -0.1054 0.6772 0.4062 0.128 Uiso 1 1 calc R U . . .

loop_
_atom_site_aniso_label
_atom_site_aniso_U_11
_atom_site_aniso_U_22
_atom_site_aniso_U_33
_atom_site_aniso_U_23
_atom_site_aniso_U_13
_atom_site_aniso_U_12
O3 0.0861(14) 0.0792(15) 0.0689(13) -0.0165(11) 0.0044(11) 0.0048(11)
N4 0.0622(13) 0.0540(13) 0.0594(13) -0.0045(10) -0.0141(10) -0.0041(10)
O1 0.0664(13) 0.124(2) 0.0744(14) -0.0261(13) -0.0134(11) -0.0016(12)
N1 0.0533(12) 0.0782(16) 0.0653(14) -0.0084(12) -0.0206(11) 0.0033(11)
O2 0.1147(18) 0.0880(16) 0.0676(13) -0.0212(11) 0.0046(13) -0.0151(14)
N2 0.0686(14) 0.0509(12) 0.0617(13) 0.0013(10) -0.0081(11) -0.0012(10)
N3 0.0719(15) 0.0600(14) 0.0729(15) -0.0113(11) -0.0214(12) 0.0043(11)
C13 0.0564(14) 0.0545(15) 0.0588(15) -0.0045(12) -0.0148(12) -0.0039(12)
C14 0.0503(14) 0.0569(15) 0.0635(15) -0.0066(12) -0.0154(12) -0.0037(12)
C28 0.0601(16) 0.0556(15) 0.0744(18) -0.0036(13) -0.0258(14) -0.0032(12)
C10 0.0523(14) 0.0599(16) 0.0692(17) -0.0067(13) -0.0155(13) -0.0090(12)
C44 0.0523(14) 0.0644(17) 0.0623(17) -0.0063(14) -0.0087(13) -0.0002(12)
C15 0.0506(14) 0.0621(16) 0.0761(18) -0.0125(14) -0.0232(13) 0.0033(12)
C36 0.0665(17) 0.0473(14) 0.0772(18) -0.0082(13) -0.0268(14) 0.0023(12)
C16 0.0524(15) 0.0676(18) 0.0704(17) -0.0138(14) -0.0167(13) -0.0002(13)
C43 0.0537(14) 0.0538(15) 0.0711(17) -0.0021(13) -0.0124(13) -0.0013(12)
C1 0.0634(17) 0.0537(15) 0.0700(18) -0.0055(13) -0.0156(14) -0.0062(13)
C22 0.0780(18) 0.0469(15) 0.0646(16) -0.0045(12) -0.0190(14) -0.0010(13)
C38 0.0533(15) 0.0621(17) 0.0759(18) -0.0110(14) -0.0168(13) -0.0018(12)
C4 0.0632(17) 0.0611(17) 0.0736(18) 0.0025(14) -0.0276(14) -0.0065(13)
C37 0.0621(16) 0.0685(18) 0.0633(17) -0.0091(14) -0.0101(14) -0.0066(14)
C3 0.0625(16) 0.0598(16) 0.0696(17) -0.0044(13) -0.0184(14) -0.0061(13)
C12 0.0656(16) 0.0553(16) 0.0619(15) -0.0067(12) -0.0126(13) 0.0049(12)
C2 0.0628(16) 0.0556(16) 0.0666(16) -0.0018(13) -0.0197(13) -0.0064(12)
C21 0.0601(16) 0.078(2) 0.0607(16) -0.0118(14) -0.0064(13) -0.0094(14)
C11 0.0612(16) 0.0640(17) 0.0649(16) -0.0049(13) -0.0123(13) -0.0052(13)
C32 0.082(2) 0.0590(17) 0.091(2) -0.0166(15) -0.0380(18) 0.0041(14)
C42 0.0646(17) 0.073(2) 0.0764(19) 0.0050(16) -0.0102(15) -0.0101(15)
C29 0.0596(17) 0.080(2) 0.082(2) -0.0106(16) -0.0188(15) -0.0054(14)
C39 0.0710(19) 0.069(2) 0.096(2) -0.0254(18) -0.0211(17) 0.0029(15)
C23 0.075(2) 0.0516(16) 0.099(2) -0.0121(15) -0.0194(17) -0.0002(14)
C35 0.097(2) 0.0651(19) 0.080(2) -0.0216(16) -0.0157(19) -0.0013(16)
C17 0.0546(16) 0.093(2) 0.089(2) -0.0202(18) -0.0134(16) -0.0013(15)
C5 0.0738(19) 0.078(2) 0.090(2) -0.0129(17) -0.0330(17) -0.0006(16)
C27 0.093(2) 0.0544(18) 0.099(2) -0.0056(16) -0.0275(19) -0.0116(16)
C31 0.082(2) 0.089(2) 0.111(3) -0.020(2) -0.055(2) 0.0025(18)
C33 0.113(3) 0.068(2) 0.092(2) -0.0251(17) -0.052(2) 0.0047(19)
C9 0.096(2) 0.081(2) 0.092(2) -0.0133(18) -0.031(2) -0.0029(18)
C25 0.108(3) 0.0557(19) 0.094(2) -0.0100(16) -0.028(2) 0.0096(17)
C41 0.084(2) 0.059(2) 0.110(3) 0.0136(19) -0.030(2) -0.0165(17)
C30 0.0661(19) 0.097(3) 0.118(3) -0.021(2) -0.038(2) 0.0026(17)
C24 0.077(2) 0.066(2) 0.115(3) -0.0131(18) -0.0257(19) 0.0082(16)
C20 0.079(2) 0.086(2) 0.075(2) 0.0005(17) -0.0014(17) -0.0064(17)
C26 0.115(3) 0.0477(17) 0.119(3) -0.0058(17) -0.049(2) -0.0064(18)
C34 0.130(3) 0.063(2) 0.081(2) -0.0210(16) -0.039(2) 0.003(2)
C40 0.074(2) 0.0592(19) 0.135(3) -0.005(2) -0.034(2) -0.0025(16)
C19 0.073(2) 0.128(3) 0.074(2) -0.004(2) 0.0029(17) -0.020(2)
C18 0.067(2) 0.117(3) 0.087(2) -0.026(2) 0.0027(18) -0.002(2)
C6 0.074(2) 0.094(3) 0.122(3) -0.016(2) -0.046(2) 0.0106(18)
C8 0.126(3) 0.107(3) 0.109(3) -0.022(2) -0.066(3) -0.010(3)
C7 0.113(3) 0.096(3) 0.125(3) -0.004(2) -0.077(3) -0.009(2)

loop_
_atom_type_symbol
_atom_type_description
_atom_type_scat_dispersion_real
_atom_type_scat_dispersion_imag
_atom_type_scat_source
C C 0.0033 0.0016 'International Tables Vol C Tables 4.2.6.8 and 6.1.1.4'
H H 0.0000 0.0000 'International Tables Vol C Tables 4.2.6.8 and 6.1.1.4'
N N 0.0061 0.0033 'International Tables Vol C Tables 4.2.6.8 and 6.1.1.4'
O O 0.0106 0.0060 'International Tables Vol C Tables 4.2.6.8 and 6.1.1.4'

loop_
_geom_angle_atom_site_label_1
_geom_angle_atom_site_label_2
_geom_angle_atom_site_label_3
_geom_angle
_geom_angle_site_symmetry_1
_geom_angle_site_symmetry_3
_geom_angle_publ_flag
C44 N4 C37 111.6(2) . . ?
C44 N4 C2 128.9(2) . . ?
C37 N4 C2 119.0(2) . . ?
C28 N1 H1 115.8 . . ?
C1 N1 H1 115.8 . . ?
C1 N1 C28 128.3(3) . . ?
C13 N2 C22 125.5(2) . . ?
C13 N2 C21 107.8(2) . . ?
C21 N2 C22 126.6(2) . . ?
C35 N3 C36 116.6(3) . . ?
N2 C13 C14 109.6(2) . . ?
N2 C13 C12 129.6(2) . . ?
C12 C13 C14 120.8(2) . . ?
C13 C14 C16 106.3(2) . . ?
C15 C14 C13 119.0(2) . . ?
C15 C14 C16 134.7(3) . . ?
N1 C28 C36 114.6(2) . . ?
C29 C28 N1 125.3(3) . . ?
C29 C28 C36 120.1(3) . . ?
C15 C10 C3 121.9(3) . . ?
C15 C10 C11 119.0(2) . . ?
C11 C10 C3 119.2(2) . . ?
O3 C44 N4 125.1(3) . . ?
O3 C44 C43 129.2(2) . . ?
N4 C44 C43 105.6(2) . . ?
C14 C15 H15 119.8 . . ?
C10 C15 C14 120.5(3) . . ?
C10 C15 H15 119.8 . . ?
N3 C36 C28 117.3(2) . . ?
N3 C36 C32 122.8(3) . . ?
C32 C36 C28 119.9(3) . . ?
C21 C16 C14 107.6(2) . . ?
C17 C16 C14 133.3(3) . . ?
C17 C16 C21 119.1(3) . . ?
C38 C43 C44 108.6(2) . . ?
C42 C43 C44 130.3(3) . . ?
C42 C43 C38 121.1(3) . . ?
O1 C1 N1 124.1(3) . . ?
O1 C1 C2 121.6(3) . . ?
N1 C1 C2 114.2(3) . . ?
C23 C22 N2 119.5(2) . . ?
C23 C22 C27 120.1(3) . . ?
C27 C22 N2 120.4(3) . . ?
C43 C38 C37 108.3(2) . . ?
C43 C38 C39 121.2(3) . . ?
C39 C38 C37 130.4(3) . . ?
C5 C4 C3 125.0(3) . . ?
C5 C4 C9 117.5(3) . . ?
C9 C4 C3 117.5(3) . . ?
N4 C37 C38 105.7(2) . . ?
O2 C37 N4 124.8(3) . . ?
O2 C37 C38 129.5(3) . . ?
C10 C3 H3 107.7 . . ?
C4 C3 C10 111.9(2) . . ?
C4 C3 H3 107.7 . . ?
C4 C3 C2 114.6(2) . . ?
C2 C3 C10 107.1(2) . . ?
C2 C3 H3 107.7 . . ?
C13 C12 H12 120.8 . . ?
C11 C12 C13 118.5(3) . . ?
C11 C12 H12 120.8 . . ?
N4 C2 C1 106.51(19) . . ?
N4 C2 C3 116.2(2) . . ?
N4 C2 H2 107.4 . . ?
C1 C2 H2 107.4 . . ?
C3 C2 C1 111.5(2) . . ?
C3 C2 H2 107.4 . . ?
C16 C21 N2 108.7(2) . . ?
C20 C21 N2 129.0(3) . . ?
C20 C21 C16 122.2(3) . . ?
C10 C11 H11 118.8 . . ?
C12 C11 C10 122.3(3) . . ?
C12 C11 H11 118.8 . . ?
C36 C32 C31 118.9(3) . . ?
C36 C32 C33 117.1(3) . . ?
C33 C32 C31 123.9(3) . . ?
C43 C42 H42 121.3 . . ?
C43 C42 C41 117.5(3) . . ?
C41 C42 H42 121.3 . . ?
C28 C29 H29 120.5 . . ?
C28 C29 C30 119.1(3) . . ?
C30 C29 H29 120.5 . . ?
C38 C39 H39 121.8 . . ?
C40 C39 C38 116.5(3) . . ?
C40 C39 H39 121.8 . . ?
C22 C23 H23 120.1 . . ?
C22 C23 C24 119.8(3) . . ?
C24 C23 H23 120.1 . . ?
N3 C35 H35 118.0 . . ?
N3 C35 C34 124.0(3) . . ?
C34 C35 H35 118.0 . . ?
C16 C17 H17 120.1 . . ?
C18 C17 C16 119.7(3) . . ?
C18 C17 H17 120.1 . . ?
C4 C5 H5 119.5 . . ?
C4 C5 C6 120.9(3) . . ?
C6 C5 H5 119.5 . . ?
C22 C27 H27 120.4 . . ?
C22 C27 C26 119.2(3) . . ?
C26 C27 H27 120.4 . . ?
C32 C31 H31 119.7 . . ?
C30 C31 C32 120.5(3) . . ?
C30 C31 H31 119.7 . . ?
C32 C33 H33 119.9 . . ?
C34 C33 C32 120.1(3) . . ?
C34 C33 H33 119.9 . . ?
C4 C9 H9 119.4 . . ?
C8 C9 C4 121.1(4) . . ?
C8 C9 H9 119.4 . . ?
C24 C25 H25 120.0 . . ?
C26 C25 H25 120.0 . . ?
C26 C25 C24 120.0(3) . . ?
C42 C41 H41 119.2 . . ?
C40 C41 C42 121.5(3) . . ?
C40 C41 H41 119.2 . . ?
C29 C30 H30 119.3 . . ?
C31 C30 C29 121.4(3) . . ?
C31 C30 H30 119.3 . . ?
C23 C24 H24 119.9 . . ?
C25 C24 C23 120.1(3) . . ?
C25 C24 H24 119.9 . . ?
C21 C20 H20 121.5 . . ?
C19 C20 C21 117.0(3) . . ?
C19 C20 H20 121.5 . . ?
C27 C26 H26 119.6 . . ?
C25 C26 C27 120.7(3) . . ?
C25 C26 H26 119.6 . . ?
C35 C34 H34 120.4 . . ?
C33 C34 C35 119.2(3) . . ?
C33 C34 H34 120.4 . . ?
C39 C40 H40 118.9 . . ?
C41 C40 C39 122.3(3) . . ?
C41 C40 H40 118.9 . . ?
C20 C19 H19 119.1 . . ?
C20 C19 C18 121.8(3) . . ?
C18 C19 H19 119.1 . . ?
C17 C18 C19 120.1(3) . . ?
C17 C18 H18 119.9 . . ?
C19 C18 H18 119.9 . . ?
C5 C6 H6 119.8 . . ?
C7 C6 C5 120.4(4) . . ?
C7 C6 H6 119.8 . . ?
C9 C8 H8 119.7 . . ?
C7 C8 C9 120.5(4) . . ?
C7 C8 H8 119.7 . . ?
C6 C7 H7 120.2 . . ?
C8 C7 C6 119.5(4) . . ?
C8 C7 H7 120.2 . . ?

loop_
_geom_bond_atom_site_label_1
_geom_bond_atom_site_label_2
_geom_bond_distance
_geom_bond_site_symmetry_2
_geom_bond_publ_flag
O3 C44 1.200(3) . ?
N4 C44 1.402(3) . ?
N4 C37 1.408(4) . ?
N4 C2 1.474(3) . ?
O1 C1 1.217(3) . ?
N1 H1 0.8600 . ?
N1 C28 1.412(3) . ?
N1 C1 1.336(3) . ?
O2 C37 1.207(3) . ?
N2 C13 1.387(3) . ?
N2 C22 1.438(3) . ?
N2 C21 1.408(3) . ?
N3 C36 1.375(3) . ?
N3 C35 1.319(4) . ?
C13 C14 1.412(3) . ?
C13 C12 1.392(3) . ?
C14 C15 1.402(3) . ?
C14 C16 1.440(4) . ?
C28 C36 1.422(4) . ?
C28 C29 1.369(4) . ?
C10 C15 1.385(4) . ?
C10 C3 1.530(3) . ?
C10 C11 1.397(4) . ?
C44 C43 1.486(4) . ?
C15 H15 0.9300 . ?
C36 C32 1.402(4) . ?
C16 C21 1.401(4) . ?
C16 C17 1.376(4) . ?
C43 C38 1.383(4) . ?
C43 C42 1.371(4) . ?
C1 C2 1.545(4) . ?
C22 C23 1.373(4) . ?
C22 C27 1.375(4) . ?
C38 C37 1.484(4) . ?
C38 C39 1.398(4) . ?
C4 C3 1.508(4) . ?
C4 C5 1.370(4) . ?
C4 C9 1.398(4) . ?
C3 H3 0.9800 . ?
C3 C2 1.512(4) . ?
C12 H12 0.9300 . ?
C12 C11 1.378(4) . ?
C2 H2 0.9800 . ?
C21 C20 1.388(4) . ?
C11 H11 0.9300 . ?
C32 C31 1.412(5) . ?
C32 C33 1.412(4) . ?
C42 H42 0.9300 . ?
C42 C41 1.388(5) . ?
C29 H29 0.9300 . ?
C29 C30 1.425(4) . ?
C39 H39 0.9300 . ?
C39 C40 1.379(4) . ?
C23 H23 0.9300 . ?
C23 C24 1.378(4) . ?
C35 H35 0.9300 . ?
C35 C34 1.405(4) . ?
C17 H17 0.9300 . ?
C17 C18 1.374(4) . ?
C5 H5 0.9300 . ?
C5 C6 1.399(4) . ?
C27 H27 0.9300 . ?
C27 C26 1.380(4) . ?
C31 H31 0.9300 . ?
C31 C30 1.349(5) . ?
C33 H33 0.9300 . ?
C33 C34 1.332(5) . ?
C9 H9 0.9300 . ?
C9 C8 1.378(5) . ?
C25 H25 0.9300 . ?
C25 C24 1.365(4) . ?
C25 C26 1.360(5) . ?
C41 H41 0.9300 . ?
C41 C40 1.354(5) . ?
C30 H30 0.9300 . ?
C24 H24 0.9300 . ?
C20 H20 0.9300 . ?
C20 C19 1.372(5) . ?
C26 H26 0.9300 . ?
C34 H34 0.9300 . ?
C40 H40 0.9300 . ?
C19 H19 0.9300 . ?
C19 C18 1.400(5) . ?
C18 H18 0.9300 . ?
C6 H6 0.9300 . ?
C6 C7 1.363(5) . ?
C8 H8 0.9300 . ?
C8 C7 1.362(6) . ?
C7 H7 0.9300 . ?

loop_
_geom_torsion_atom_site_label_1
_geom_torsion_atom_site_label_2
_geom_torsion_atom_site_label_3
_geom_torsion_atom_site_label_4
_geom_torsion
_geom_torsion_site_symmetry_1
_geom_torsion_site_symmetry_2
_geom_torsion_site_symmetry_3
_geom_torsion_site_symmetry_4
_geom_torsion_publ_flag
O3 C44 C43 C38 178.9(3) . . . . ?
O3 C44 C43 C42 -3.5(5) . . . . ?
N4 C44 C43 C38 -1.4(3) . . . . ?
N4 C44 C43 C42 176.1(3) . . . . ?
O1 C1 C2 N4 -80.8(3) . . . . ?
O1 C1 C2 C3 46.9(3) . . . . ?
N1 C28 C36 N3 0.6(4) . . . . ?
N1 C28 C36 C32 -179.1(2) . . . . ?
N1 C28 C29 C30 178.5(3) . . . . ?
N1 C1 C2 N4 96.0(3) . . . . ?
N1 C1 C2 C3 -136.3(2) . . . . ?
N2 C13 C14 C15 177.7(2) . . . . ?
N2 C13 C14 C16 -0.1(3) . . . . ?
N2 C13 C12 C11 -177.9(2) . . . . ?
N2 C22 C23 C24 179.2(3) . . . . ?
N2 C22 C27 C26 -178.3(3) . . . . ?
N2 C21 C20 C19 178.2(3) . . . . ?
N3 C36 C32 C31 -179.9(3) . . . . ?
N3 C36 C32 C33 2.2(4) . . . . ?
N3 C35 C34 C33 0.8(5) . . . . ?
C13 N2 C22 C23 53.0(4) . . . . ?
C13 N2 C22 C27 -127.7(3) . . . . ?
C13 N2 C21 C16 0.0(3) . . . . ?
C13 N2 C21 C20 -177.2(3) . . . . ?
C13 C14 C15 C10 0.3(4) . . . . ?
C13 C14 C16 C21 0.1(3) . . . . ?
C13 C14 C16 C17 178.6(3) . . . . ?
C13 C12 C11 C10 0.6(4) . . . . ?
C14 C13 C12 C11 0.9(4) . . . . ?
C14 C16 C21 N2 -0.1(3) . . . . ?
C14 C16 C21 C20 177.4(3) . . . . ?
C14 C16 C17 C18 -177.2(3) . . . . ?
C28 N1 C1 O1 1.2(5) . . . . ?
C28 N1 C1 C2 -175.5(2) . . . . ?
C28 C36 C32 C31 -0.2(4) . . . . ?
C28 C36 C32 C33 -178.1(3) . . . . ?
C28 C29 C30 C31 1.8(5) . . . . ?
C10 C3 C2 N4 -172.1(2) . . . . ?
C10 C3 C2 C1 65.6(3) . . . . ?
C44 N4 C37 O2 179.0(3) . . . . ?
C44 N4 C37 C38 -1.1(3) . . . . ?
C44 N4 C2 C1 80.2(3) . . . . ?
C44 N4 C2 C3 -44.7(4) . . . . ?
C44 C43 C38 C37 0.8(3) . . . . ?
C44 C43 C38 C39 178.1(2) . . . . ?
C44 C43 C42 C41 -176.8(3) . . . . ?
C15 C14 C16 C21 -177.2(3) . . . . ?
C15 C14 C16 C17 1.4(5) . . . . ?
C15 C10 C3 C4 -59.8(3) . . . . ?
C15 C10 C3 C2 66.5(3) . . . . ?
C15 C10 C11 C12 -1.6(4) . . . . ?
C36 N3 C35 C34 -0.9(4) . . . . ?
C36 C28 C29 C30 -2.4(4) . . . . ?
C36 C32 C31 C30 -0.4(5) . . . . ?
C36 C32 C33 C34 -2.3(5) . . . . ?
C16 C14 C15 C10 177.2(3) . . . . ?
C16 C21 C20 C19 1.3(5) . . . . ?
C16 C17 C18 C19 -1.0(5) . . . . ?
C43 C38 C37 N4 0.1(3) . . . . ?
C43 C38 C37 O2 180.0(3) . . . . ?
C43 C38 C39 C40 -0.5(4) . . . . ?
C43 C42 C41 C40 -1.1(5) . . . . ?
C1 N1 C28 C36 -172.0(2) . . . . ?
C1 N1 C28 C29 7.2(5) . . . . ?
C22 N2 C13 C14 -176.6(2) . . . . ?
C22 N2 C13 C12 2.3(4) . . . . ?
C22 N2 C21 C16 176.6(2) . . . . ?
C22 N2 C21 C20 -0.6(5) . . . . ?
C22 C23 C24 C25 -0.7(5) . . . . ?
C22 C27 C26 C25 -1.0(5) . . . . ?
C38 C43 C42 C41 0.5(4) . . . . ?
C38 C39 C40 C41 0.0(4) . . . . ?
C4 C3 C2 N4 -47.4(3) . . . . ?
C4 C3 C2 C1 -169.7(2) . . . . ?
C4 C5 C6 C7 -0.5(5) . . . . ?
C4 C9 C8 C7 1.7(6) . . . . ?
C37 N4 C44 O3 -178.8(3) . . . . ?
C37 N4 C44 C43 1.5(3) . . . . ?
C37 N4 C2 C1 -92.0(3) . . . . ?
C37 N4 C2 C3 143.1(3) . . . . ?
C37 C38 C39 C40 176.1(3) . . . . ?
C3 C10 C15 C14 -178.8(2) . . . . ?
C3 C10 C11 C12 178.3(2) . . . . ?
C3 C4 C5 C6 -176.8(3) . . . . ?
C3 C4 C9 C8 176.4(3) . . . . ?
C12 C13 C14 C15 -1.3(4) . . . . ?
C12 C13 C14 C16 -179.1(2) . . . . ?
C2 N4 C44 O3 8.6(4) . . . . ?
C2 N4 C44 C43 -171.1(2) . . . . ?
C2 N4 C37 O2 -7.5(4) . . . . ?
C2 N4 C37 C38 172.37(19) . . . . ?
C21 N2 C13 C14 0.0(3) . . . . ?
C21 N2 C13 C12 178.9(3) . . . . ?
C21 N2 C22 C23 -123.0(3) . . . . ?
C21 N2 C22 C27 56.3(4) . . . . ?
C21 C16 C17 C18 1.2(4) . . . . ?
C21 C20 C19 C18 -1.0(5) . . . . ?
C11 C10 C15 C14 1.1(4) . . . . ?
C11 C10 C3 C4 120.3(3) . . . . ?
C11 C10 C3 C2 -113.4(3) . . . . ?
C32 C31 C30 C29 -0.4(5) . . . . ?
C32 C33 C34 C35 0.9(5) . . . . ?
C42 C43 C38 C37 -177.0(2) . . . . ?
C42 C43 C38 C39 0.2(4) . . . . ?
C42 C41 C40 C39 0.8(5) . . . . ?
C29 C28 C36 N3 -178.7(3) . . . . ?
C29 C28 C36 C32 1.6(4) . . . . ?
C39 C38 C37 N4 -176.8(3) . . . . ?
C39 C38 C37 O2 3.1(5) . . . . ?
C23 C22 C27 C26 0.9(5) . . . . ?
C35 N3 C36 C28 179.6(2) . . . . ?
C35 N3 C36 C32 -0.7(4) . . . . ?
C17 C16 C21 N2 -178.8(3) . . . . ?
C17 C16 C21 C20 -1.4(4) . . . . ?
C5 C4 C3 C10 88.3(3) . . . . ?
C5 C4 C3 C2 -33.8(4) . . . . ?
C5 C4 C9 C8 -1.6(5) . . . . ?
C5 C6 C7 C8 0.5(6) . . . . ?
C27 C22 C23 C24 -0.1(5) . . . . ?
C31 C32 C33 C34 180.0(3) . . . . ?
C33 C32 C31 C30 177.3(3) . . . . ?
C9 C4 C3 C10 -89.6(3) . . . . ?
C9 C4 C3 C2 148.3(3) . . . . ?
C9 C4 C5 C6 1.0(4) . . . . ?
C9 C8 C7 C6 -1.1(6) . . . . ?
C24 C25 C26 C27 0.3(6) . . . . ?
C20 C19 C18 C17 0.9(6) . . . . ?
C26 C25 C24 C23 0.6(5) . . . . ?

loop_
_smtbx_masks_void_nr
_smtbx_masks_void_average_x
_smtbx_masks_void_average_y
_smtbx_masks_void_average_z
_smtbx_masks_void_volume
_smtbx_masks_void_count_electrons
_smtbx_masks_void_content
1 0.000 0.000 0.500 391.9 104.3 ?
